data_7121486
loop_
_publ_author_name
'Zhao, Hua'
'Shao, Xiaoru'
'Wang, Taimin'
'Zhai, Shengxian'
'Qiu, Shuxian'
'Tao, Cheng'
'Wang, Huifei'
'Zhai, Hongbin'

_publ_section_title
;
 A 2-(1-methylhydrazinyl)pyridine-directed C-H
 functionalization/spirocyclization cascade: facile access to
 spirosuccinimide derivatives.
;
_journal_issue 39
_journal_name_full 'Chemical communications (Cambridge, England)'
_journal_page_first 4927
_journal_page_last 4930
_journal_paper_doi 10.1039/c8cc01774c
_journal_volume 54
_journal_year 2018
_chemical_formula_moiety 'C19 H17 Br N4 O4'
_chemical_formula_sum 'C19 H17 Br N4 O4'
_chemical_formula_weight 445.27
_space_group_crystal_system orthorhombic
_space_group_IT_number 33
_space_group_name_Hall 'P 2c -2n'
_space_group_name_H-M_alt 'P n a 21'
_symmetry_space_group_name_Hall 'P 2c -2n'
_symmetry_space_group_name_H-M 'P n a 21'
_atom_sites_solution_hydrogens mixed
_atom_sites_solution_primary dual
_audit_creation_date 2018-01-30
_audit_creation_method
;
Olex2 1.2
(compiled 2017.08.10 svn.r3458 for OlexSys, GUI svn.r5381)
;
_audit_update_record
;
2018-02-07 deposited with the CCDC.
2018-04-11 downloaded from the CCDC.
;
_cell_angle_alpha 90
_cell_angle_beta 90
_cell_angle_gamma 90
_cell_formula_units_Z 4
_cell_length_a 18.4667(5)
_cell_length_b 8.4993(2)
_cell_length_c 12.0129(4)
_cell_measurement_reflns_used 6350
_cell_measurement_temperature 100.00(10)
_cell_measurement_theta_max 28.9330
_cell_measurement_theta_min 2.6240
_cell_volume 1885.47(9)
_computing_cell_refinement 'CrysAlisPro 1.171.38.43f (Rigaku OD, 2015)'
_computing_data_collection 'CrysAlisPro 1.171.38.43f (Rigaku OD, 2015)'
_computing_data_reduction 'CrysAlisPro 1.171.38.43f (Rigaku OD, 2015)'
_computing_molecular_graphics 'Olex2 (Dolomanov et al., 2009)'
_computing_publication_material 'Olex2 (Dolomanov et al., 2009)'
_computing_structure_refinement 'ShelXL (Sheldrick, 2015)'
_computing_structure_solution 'ShelXD (Sheldrick, 2008)'
_diffrn_ambient_environment N~2~
_diffrn_ambient_temperature 100.00(10)
_diffrn_detector 'CCD plate'
_diffrn_detector_area_resol_mean 5.2684
_diffrn_detector_type AtlasS2
_diffrn_measured_fraction_theta_full 1.000
_diffrn_measured_fraction_theta_max 0.920
_diffrn_measurement_details
;
List of Runs (angles in degrees, time in seconds):

  # Type    Start    End  Width  t~exp~   \w     \q     \k     \f   Frames
#--------------------------------------------------------------------------
  1  \w    -66.00  30.00   1.00    4.00    --   11.74 -19.00   0.00   96
  2  \w     -5.00  28.00   1.00    4.00    --  -11.59 -99.00-120.00   33
  3  \w     11.00  53.00   1.00    4.00    --   11.74 -99.00-120.00   42
  4  \w     40.00  68.00   1.00    4.00    --   11.74-178.00  30.00   28
  5  \w     12.00  50.00   1.00    4.00    --   11.74 -99.00  30.00   38
  6  \w     -8.00  86.00   1.00    4.00    --   11.74  37.00-180.00   94
;
_diffrn_measurement_device 'four-circle diffractometer'
_diffrn_measurement_device_type 'SuperNova, Dual, Cu at zero, AtlasS2'
_diffrn_measurement_method '\w scans'
_diffrn_orient_matrix_type 'CrysAlisPro convention (1999,Acta A55,543-557)'
_diffrn_orient_matrix_UB_11 -0.0066100000
_diffrn_orient_matrix_UB_12 0.0396438000
_diffrn_orient_matrix_UB_13 0.0283084000
_diffrn_orient_matrix_UB_21 0.0523798000
_diffrn_orient_matrix_UB_22 0.0358825000
_diffrn_orient_matrix_UB_23 -0.0186852000
_diffrn_orient_matrix_UB_31 -0.0646343000
_diffrn_orient_matrix_UB_32 0.0250322000
_diffrn_orient_matrix_UB_33 -0.0180253000
_diffrn_radiation_monochromator mirror
_diffrn_radiation_probe x-ray
_diffrn_radiation_type MoK\a
_diffrn_radiation_wavelength 0.71073
_diffrn_reflns_av_R_equivalents 0.1049
_diffrn_reflns_av_unetI/netI 0.0821
_diffrn_reflns_Laue_measured_fraction_full 1.000
_diffrn_reflns_Laue_measured_fraction_max 0.920
_diffrn_reflns_limit_h_max 24
_diffrn_reflns_limit_h_min -22
_diffrn_reflns_limit_k_max 11
_diffrn_reflns_limit_k_min -11
_diffrn_reflns_limit_l_max 16
_diffrn_reflns_limit_l_min -14
_diffrn_reflns_number 16347
_diffrn_reflns_point_group_measured_fraction_full 1.000
_diffrn_reflns_point_group_measured_fraction_max 0.920
_diffrn_reflns_theta_full 25.000
_diffrn_reflns_theta_max 29.541
_diffrn_reflns_theta_min 2.206
_diffrn_source 'micro-focus sealed X-ray tube'
_diffrn_source_type 'SuperNova (Mo) X-ray Source'
_exptl_absorpt_coefficient_mu 2.214
_exptl_absorpt_correction_type none
_exptl_crystal_colour colourless
_exptl_crystal_colour_primary colourless
_exptl_crystal_density_diffrn 1.569
_exptl_crystal_description block
_exptl_crystal_F_000 904
_exptl_crystal_size_max 0.16
_exptl_crystal_size_mid 0.14
_exptl_crystal_size_min 0.12
_refine_diff_density_max 1.409
_refine_diff_density_min -0.952
_refine_diff_density_rms 0.103
_refine_ls_abs_structure_details
;
 Refined as an inversion twin.
;
_refine_ls_abs_structure_Flack -0.017(15)
_refine_ls_extinction_method none
_refine_ls_goodness_of_fit_ref 1.036
_refine_ls_hydrogen_treatment constr
_refine_ls_matrix_type full
_refine_ls_number_parameters 257
_refine_ls_number_reflns 4391
_refine_ls_number_restraints 1
_refine_ls_restrained_S_all 1.036
_refine_ls_R_factor_all 0.0587
_refine_ls_R_factor_gt 0.0494
_refine_ls_shift/su_max 0.000
_refine_ls_shift/su_mean 0.000
_refine_ls_structure_factor_coef Fsqd
_refine_ls_weighting_details 'w=1/[\s^2^(Fo^2^)+(0.0516P)^2^] where P=(Fo^2^+2Fc^2^)/3'
_refine_ls_weighting_scheme calc
_refine_ls_wR_factor_gt 0.1076
_refine_ls_wR_factor_ref 0.1156
_reflns_Friedel_coverage 0.915
_reflns_Friedel_fraction_full 1.000
_reflns_Friedel_fraction_max 0.920
_reflns_number_gt 3795
_reflns_number_total 4391
_reflns_threshold_expression 'I > 2\s(I)'
_cod_data_source_file c8cc01774c2.cif
_cod_data_source_block 46-4
_cod_depositor_comments 'Adding full bibliography for 7121486.cif.'
_cod_database_code 7121486
_shelxl_version_number 2013-4
_shelx_space_group_comment
;
The symmetry employed for this shelxl refinement is uniquely defined
by the following loop, which should always be used as a source of
symmetry information in preference to the above space-group names.
They are only intended as comments.
;
_shelx_estimated_absorpt_t_max 0.777
_shelx_estimated_absorpt_t_min 0.718
_reflns_odcompleteness_completeness 99.95
_reflns_odcompleteness_iscentric 1
_reflns_odcompleteness_theta 26.32
_olex2_refinement_description
;
1. Twinned data refinement
 Scales: 1.017(15)
 -0.017(15)
2. Fixed Uiso
 At 1.2 times of:
  All C(H) groups, All C(H,H) groups
 At 1.5 times of:
  All C(H,H,H) groups
3.a Riding coordinates:
 C14(H14A,H14B)
3.b Aromatic/amide H refined with riding coordinates:
 C1(H1), C0AA(H0AA), C1AA(H1AA), C18(H18), C24(H24), C58(H58)
3.c Idealised Me refined as rotating group:
 C43(H43A,H43B,H43C), C45(H45A,H45B,H45C), C49(H49A,H49B,H49C)
;
_olex2_submission_special_instructions 'No special instructions were received'
_oxdiff_exptl_absorpt_empirical_details
;
Empirical correction (ABSPACK) includes:
;
_oxdiff_exptl_absorpt_empirical_full_max 1.460
_oxdiff_exptl_absorpt_empirical_full_min 0.774

loop_
_space_group_symop_operation_xyz
'x, y, z'
'-x, -y, z+1/2'
'-x+1/2, y+1/2, z+1/2'
'x+1/2, -y+1/2, z'

loop_
_atom_site_label
_atom_site_type_symbol
_atom_site_fract_x
_atom_site_fract_y
_atom_site_fract_z
_atom_site_U_iso_or_equiv
_atom_site_adp_type
_atom_site_occupancy
_atom_site_site_symmetry_order
_atom_site_calc_flag
_atom_site_refinement_flags_posn
Br1 Br -0.48808(2) -0.55973(5) 0.56356(7) 0.01824(16) Uani 1 1 d .
O3 O -0.2045(2) -0.4697(4) 0.3546(4) 0.0204(8) Uani 1 1 d .
O4 O -0.1233(3) 0.0880(4) 0.7615(4) 0.0271(10) Uani 1 1 d .
O7 O -0.4516(2) -0.3106(4) 0.7256(3) 0.0183(8) Uani 1 1 d .
O16 O -0.2558(2) 0.0264(4) 0.4461(4) 0.0242(9) Uani 1 1 d .
N14 N -0.0607(3) -0.4265(4) 0.5429(4) 0.0204(12) Uani 1 1 d .
N17 N -0.1757(2) -0.2705(5) 0.4769(4) 0.0153(9) Uani 1 1 d .
N25 N -0.1939(3) 0.0916(5) 0.6050(4) 0.0190(10) Uani 1 1 d .
N26 N -0.1092(2) -0.2282(5) 0.4326(4) 0.0156(9) Uani 1 1 d .
C1 C -0.0039(3) -0.5180(6) 0.5707(8) 0.0221(11) Uani 1 1 d .
H1 H -0.0101 -0.5897 0.6306 0.027 Uiso 1 1 calc R
C0AA C 0.0621(3) -0.5151(6) 0.5185(6) 0.0258(14) Uani 1 1 d .
H0AA H 0.1004 -0.5823 0.5414 0.031 Uiso 1 1 calc R
C1AA C 0.0710(3) -0.4108(6) 0.4314(6) 0.0235(13) Uani 1 1 d .
H1AA H 0.1161 -0.4049 0.3936 0.028 Uiso 1 1 calc R
C14 C -0.1583(3) -0.1568(6) 0.6703(5) 0.0188(12) Uani 1 1 d .
H14A H -0.1785 -0.2102 0.7346 0.023 Uiso 1 1 d R
H14B H -0.1102 -0.1979 0.6562 0.023 Uiso 1 1 d R
C18 C 0.0143(3) -0.3151(7) 0.3993(5) 0.0204(12) Uani 1 1 d .
H18 H 0.0195 -0.2425 0.3396 0.024 Uiso 1 1 calc R
C19 C -0.2776(3) -0.2686(5) 0.5851(5) 0.0148(12) Uani 1 1 d .
C20 C -0.2196(3) -0.3857(6) 0.4343(5) 0.0152(11) Uani 1 1 d .
C24 C -0.3308(3) -0.2396(5) 0.6638(5) 0.0150(11) Uani 1 1 d .
H24 H -0.3245 -0.1619 0.7198 0.018 Uiso 1 1 calc R
C27 C -0.2235(3) -0.0094(6) 0.5287(5) 0.0195(12) Uani 1 1 d .
C28 C -0.4002(3) -0.4455(5) 0.5748(6) 0.0137(11) Uani 1 1 d .
C31 C -0.1553(3) 0.0183(6) 0.6890(5) 0.0171(11) Uani 1 1 d .
C33 C -0.3939(3) -0.3289(5) 0.6576(4) 0.0127(10) Uani 1 1 d .
C34 C -0.2072(2) -0.1805(5) 0.5688(6) 0.0137(9) Uani 1 1 d .
C41 C -0.2845(3) -0.3838(5) 0.5049(4) 0.0136(11) Uani 1 1 d .
C43 C -0.1132(3) -0.1540(7) 0.3226(5) 0.0247(13) Uani 1 1 d .
H43A H -0.1124 -0.2354 0.2649 0.037 Uiso 1 1 calc GR
H43B H -0.0716 -0.0837 0.3127 0.037 Uiso 1 1 calc GR
H43C H -0.1581 -0.0932 0.3168 0.037 Uiso 1 1 calc GR
C45 C -0.4436(4) -0.2014(6) 0.8162(5) 0.0246(13) Uani 1 1 d .
H45A H -0.4884 -0.1985 0.8598 0.037 Uiso 1 1 calc GR
H45B H -0.4334 -0.0963 0.7865 0.037 Uiso 1 1 calc GR
H45C H -0.4035 -0.2350 0.8640 0.037 Uiso 1 1 calc GR
C48 C -0.0509(3) -0.3286(5) 0.4575(5) 0.0157(11) Uani 1 1 d .
C49 C -0.2016(4) 0.2622(6) 0.5977(6) 0.0288(16) Uani 1 1 d .
H49A H -0.1537 0.3104 0.5895 0.043 Uiso 1 1 calc GR
H49B H -0.2247 0.3018 0.6655 0.043 Uiso 1 1 calc GR
H49C H -0.2316 0.2890 0.5331 0.043 Uiso 1 1 calc GR
C58 C -0.3463(3) -0.4768(5) 0.4991(4) 0.0121(10) Uani 1 1 d .
H58 H -0.3511 -0.5581 0.4453 0.015 Uiso 1 1 calc R

loop_
_atom_site_aniso_label
_atom_site_aniso_U_11
_atom_site_aniso_U_22
_atom_site_aniso_U_33
_atom_site_aniso_U_23
_atom_site_aniso_U_13
_atom_site_aniso_U_12
Br1 0.0115(3) 0.0172(3) 0.0260(3) -0.0009(3) 0.0007(3) -0.00307(15)
O3 0.018(2) 0.0212(18) 0.022(2) -0.0055(16) 0.0040(18) 0.0004(15)
O4 0.024(2) 0.034(2) 0.023(2) -0.0111(18) 0.0015(19) -0.0111(19)
O7 0.015(2) 0.0176(18) 0.022(2) 0.0004(15) 0.0039(17) -0.0033(15)
O16 0.021(2) 0.0228(19) 0.029(3) 0.0050(17) -0.005(2) -0.0013(16)
N14 0.015(2) 0.018(2) 0.028(4) -0.0026(18) -0.001(2) -0.0021(15)
N17 0.010(2) 0.016(2) 0.020(3) -0.0011(18) 0.0030(19) -0.0019(16)
N25 0.016(2) 0.015(2) 0.026(3) -0.0027(17) 0.000(2) -0.0014(18)
N26 0.009(2) 0.017(2) 0.021(3) 0.0054(18) 0.0037(19) -0.0033(16)
C1 0.023(3) 0.014(2) 0.029(3) 0.005(4) -0.008(3) -0.0028(18)
C0AA 0.021(3) 0.017(3) 0.039(4) -0.007(2) -0.010(3) 0.003(2)
C1AA 0.011(3) 0.026(3) 0.034(4) -0.011(3) 0.001(3) -0.003(2)
C14 0.014(3) 0.023(3) 0.020(3) -0.003(2) 0.000(2) -0.003(2)
C18 0.017(3) 0.022(3) 0.022(3) -0.006(2) 0.001(2) -0.004(2)
C19 0.010(2) 0.013(2) 0.021(4) 0.0011(19) -0.005(2) 0.0015(17)
C20 0.015(3) 0.013(2) 0.017(3) 0.002(2) -0.004(2) 0.0021(19)
C24 0.019(3) 0.011(2) 0.016(3) -0.0018(19) 0.000(2) 0.0011(19)
C27 0.013(3) 0.018(3) 0.028(3) 0.001(2) 0.002(2) -0.004(2)
C28 0.012(2) 0.0095(19) 0.020(3) 0.007(2) 0.002(3) 0.0000(15)
C31 0.009(3) 0.023(3) 0.019(3) -0.005(2) 0.003(2) -0.006(2)
C33 0.012(2) 0.014(2) 0.012(3) 0.0012(18) 0.003(2) -0.0006(19)
C34 0.013(2) 0.014(2) 0.014(2) 0.003(2) 0.006(3) -0.0005(16)
C41 0.016(3) 0.009(2) 0.016(3) 0.0020(19) 0.001(2) 0.0001(18)
C43 0.021(3) 0.028(3) 0.026(3) 0.006(2) 0.006(3) 0.001(2)
C45 0.028(4) 0.023(3) 0.023(3) -0.005(2) 0.009(3) -0.001(2)
C48 0.015(3) 0.009(2) 0.023(3) -0.0007(19) 0.000(2) -0.0023(19)
C49 0.032(4) 0.015(3) 0.039(4) -0.001(2) 0.002(3) -0.004(2)
C58 0.009(2) 0.009(2) 0.018(3) 0.0009(19) -0.001(2) -0.0017(18)

loop_
_atom_type_symbol
_atom_type_description
_atom_type_scat_dispersion_real
_atom_type_scat_dispersion_imag
_atom_type_scat_source
C C 0.0033 0.0016 'International Tables Vol C Tables 4.2.6.8 and 6.1.1.4'
H H 0.0000 0.0000 'International Tables Vol C Tables 4.2.6.8 and 6.1.1.4'
Br Br -0.2901 2.4595 'International Tables Vol C Tables 4.2.6.8 and 6.1.1.4'
N N 0.0061 0.0033 'International Tables Vol C Tables 4.2.6.8 and 6.1.1.4'
O O 0.0106 0.0060 'International Tables Vol C Tables 4.2.6.8 and 6.1.1.4'

loop_
_geom_angle_atom_site_label_1
_geom_angle_atom_site_label_2
_geom_angle_atom_site_label_3
_geom_angle
C33 O7 C45 116.7(4)
C48 N14 C1 116.4(5)
N26 N17 C34 120.4(4)
C20 N17 N26 124.5(4)
C20 N17 C34 114.9(4)
C27 N25 C31 114.3(4)
C27 N25 C49 123.0(5)
C31 N25 C49 122.8(5)
N17 N26 C43 114.4(4)
N17 N26 C48 116.1(4)
C48 N26 C43 119.4(4)
N14 C1 H1 117.7
N14 C1 C0AA 124.6(7)
C0AA C1 H1 117.7
C1 C0AA H0AA 121.2
C1 C0AA C1AA 117.6(6)
C1AA C0AA H0AA 121.2
C0AA C1AA H1AA 120.0
C18 C1AA C0AA 120.0(6)
C18 C1AA H1AA 120.0
H14A C14 H14B 108.8
C31 C14 H14A 111.0
C31 C14 H14B 110.4
C31 C14 C34 105.7(4)
C34 C14 H14A 110.3
C34 C14 H14B 110.7
C1AA C18 H18 121.1
C1AA C18 C48 117.7(6)
C48 C18 H18 121.1
C24 C19 C34 127.6(5)
C41 C19 C24 122.4(5)
C41 C19 C34 109.9(5)
O3 C20 N17 125.0(5)
O3 C20 C41 130.0(5)
N17 C20 C41 105.1(4)
C19 C24 H24 121.3
C19 C24 C33 117.4(5)
C33 C24 H24 121.3
O16 C27 N25 126.4(5)
O16 C27 C34 126.1(5)
N25 C27 C34 107.5(5)
C33 C28 Br1 118.8(4)
C58 C28 Br1 118.2(4)
C58 C28 C33 122.9(4)
O4 C31 N25 123.9(5)
O4 C31 C14 127.5(5)
N25 C31 C14 108.5(4)
O7 C33 C24 124.4(4)
O7 C33 C28 116.2(4)
C24 C33 C28 119.4(5)
N17 C34 C14 115.8(4)
N17 C34 C19 100.4(4)
N17 C34 C27 109.4(5)
C14 C34 C27 103.7(4)
C19 C34 C14 117.9(5)
C19 C34 C27 109.5(4)
C19 C41 C20 109.5(5)
C19 C41 C58 121.0(5)
C58 C41 C20 129.5(5)
N26 C43 H43A 109.5
N26 C43 H43B 109.5
N26 C43 H43C 109.5
H43A C43 H43B 109.5
H43A C43 H43C 109.5
H43B C43 H43C 109.5
O7 C45 H45A 109.5
O7 C45 H45B 109.5
O7 C45 H45C 109.5
H45A C45 H45B 109.5
H45A C45 H45C 109.5
H45B C45 H45C 109.5
N14 C48 N26 116.0(5)
N14 C48 C18 123.6(5)
C18 C48 N26 120.3(5)
N25 C49 H49A 109.5
N25 C49 H49B 109.5
N25 C49 H49C 109.5
H49A C49 H49B 109.5
H49A C49 H49C 109.5
H49B C49 H49C 109.5
C28 C58 C41 116.8(5)
C28 C58 H58 121.6
C41 C58 H58 121.6

loop_
_geom_bond_atom_site_label_1
_geom_bond_atom_site_label_2
_geom_bond_distance
Br1 C28 1.896(5)
O3 C20 1.227(7)
O4 C31 1.208(7)
O7 C33 1.353(6)
O7 C45 1.437(7)
O16 C27 1.197(7)
N14 C1 1.348(7)
N14 C48 1.334(7)
N17 N26 1.386(6)
N17 C20 1.369(7)
N17 C34 1.463(7)
N25 C27 1.369(7)
N25 C31 1.384(7)
N25 C49 1.460(7)
N26 C43 1.466(7)
N26 C48 1.405(7)
C1 H1 0.9500
C1 C0AA 1.372(9)
C0AA H0AA 0.9500
C0AA C1AA 1.381(9)
C1AA H1AA 0.9500
C1AA C18 1.380(8)
C14 H14A 0.9704
C14 H14B 0.9694
C14 C31 1.506(8)
C14 C34 1.531(8)
C18 H18 0.9500
C18 C48 1.398(8)
C19 C24 1.386(7)
C19 C34 1.513(7)
C19 C41 1.380(7)
C20 C41 1.468(8)
C24 H24 0.9500
C24 C33 1.392(7)
C27 C34 1.561(7)
C28 C33 1.408(8)
C28 C58 1.374(8)
C41 C58 1.390(7)
C43 H43A 0.9800
C43 H43B 0.9800
C43 H43C 0.9800
C45 H45A 0.9800
C45 H45B 0.9800
C45 H45C 0.9800
C49 H49A 0.9800
C49 H49B 0.9800
C49 H49C 0.9800
C58 H58 0.9500

loop_
_geom_torsion_atom_site_label_1
_geom_torsion_atom_site_label_2
_geom_torsion_atom_site_label_3
_geom_torsion_atom_site_label_4
_geom_torsion
Br1 C28 C33 O7 1.8(6)
Br1 C28 C33 C24 -177.3(4)
Br1 C28 C58 C41 175.8(4)
O3 C20 C41 C19 179.9(5)
O3 C20 C41 C58 -0.4(9)
O16 C27 C34 N17 50.0(7)
O16 C27 C34 C14 174.1(6)
O16 C27 C34 C19 -59.1(8)
N14 C1 C0AA C1AA 0.0(10)
N17 N26 C48 N14 -17.4(6)
N17 N26 C48 C18 166.9(5)
N17 C20 C41 C19 0.5(6)
N17 C20 C41 C58 -179.8(5)
N25 C27 C34 N17 -129.7(4)
N25 C27 C34 C14 -5.5(6)
N25 C27 C34 C19 121.2(5)
N26 N17 C20 O3 2.9(8)
N26 N17 C20 C41 -177.7(4)
N26 N17 C34 C14 -52.6(6)
N26 N17 C34 C19 179.2(4)
N26 N17 C34 C27 64.1(6)
C1 N14 C48 N26 -177.0(5)
C1 N14 C48 C18 -1.5(8)
C1 C0AA C1AA C18 -0.4(9)
C0AA C1AA C18 C48 -0.1(8)
C1AA C18 C48 N14 1.1(8)
C1AA C18 C48 N26 176.5(5)
C19 C24 C33 O7 -177.5(5)
C19 C24 C33 C28 1.5(7)
C19 C41 C58 C28 1.6(7)
C20 N17 N26 C43 67.1(6)
C20 N17 N26 C48 -78.3(6)
C20 N17 C34 C14 133.0(5)
C20 N17 C34 C19 4.8(5)
C20 N17 C34 C27 -110.3(5)
C20 C41 C58 C28 -178.1(5)
C24 C19 C34 N17 178.4(5)
C24 C19 C34 C14 51.6(7)
C24 C19 C34 C27 -66.6(7)
C24 C19 C41 C20 -180.0(5)
C24 C19 C41 C58 0.3(8)
C27 N25 C31 O4 177.4(5)
C27 N25 C31 C14 -0.4(6)
C31 N25 C27 O16 -175.8(6)
C31 N25 C27 C34 3.8(6)
C31 C14 C34 N17 125.0(4)
C31 C14 C34 C19 -116.1(5)
C31 C14 C34 C27 5.1(5)
C33 C28 C58 C41 -1.9(8)
C34 N17 N26 C43 -106.7(5)
C34 N17 N26 C48 107.9(5)
C34 N17 C20 O3 177.0(5)
C34 N17 C20 C41 -3.6(6)
C34 C14 C31 O4 179.0(6)
C34 C14 C31 N25 -3.2(6)
C34 C19 C24 C33 175.2(5)
C34 C19 C41 C20 2.5(6)
C34 C19 C41 C58 -177.2(4)
C41 C19 C24 C33 -1.9(8)
C41 C19 C34 N17 -4.2(5)
C41 C19 C34 C14 -131.0(5)
C41 C19 C34 C27 110.8(5)
C43 N26 C48 N14 -160.9(5)
C43 N26 C48 C18 23.4(7)
C45 O7 C33 C24 -6.0(7)
C45 O7 C33 C28 174.9(4)
C48 N14 C1 C0AA 0.9(9)
C49 N25 C27 O16 3.4(9)
C49 N25 C27 C34 -176.9(5)
C49 N25 C31 O4 -1.8(9)
C49 N25 C31 C14 -179.7(5)
C58 C28 C33 O7 179.5(5)
C58 C28 C33 C24 0.3(8)

loop_
_twin_individual_id
_twin_individual_mass_fraction_refined
1 1.017(15)
2 -0.017(15)
